data_2222153
loop_
_publ_author_name
'Ketuly, Kamal Aziz'
'A. Hadi, A. Hamid'
'Ng, Seik Weng'

_publ_section_title
;
 3-Iodo-8\b,9\a,14\a-estra-1,3,5(10)-trien-17-one
;
_journal_coeditor_code TK2435
_journal_issue 6
_journal_name_full 'Acta Crystallographica Section E'
_journal_page_first o1195
_journal_paper_doi 10.1107/S1600536809014603
_journal_volume 65
_journal_year 2009
_chemical_formula_iupac 'C18 H21 I O'
_chemical_formula_moiety 'C18 H21 I O'
_chemical_formula_sum 'C18 H21 I O'
_chemical_formula_weight 380.25
_chemical_name_systematic
;
3-Iodo-8\b,9\a,14\a-estra-1,3,5(10)-trien-17-one
;
_space_group_IT_number 19
_symmetry_cell_setting orthorhombic
_symmetry_space_group_name_Hall 'P 2ac 2ab'
_symmetry_space_group_name_H-M 'P 21 21 21'
_atom_sites_solution_hydrogens geom
_atom_sites_solution_primary direct
_atom_sites_solution_secondary difmap
_audit_creation_method SHELXL-97
_cell_angle_alpha 90
_cell_angle_beta 90
_cell_angle_gamma 90
_cell_formula_units_Z 4
_cell_length_a 9.9636(2)
_cell_length_b 10.5246(2)
_cell_length_c 14.3535(2)
_cell_measurement_reflns_used 6954
_cell_measurement_temperature 100(2)
_cell_measurement_theta_max 28.3
_cell_measurement_theta_min 2.4
_cell_volume 1505.15(5)
_computing_cell_refinement 'SAINT (Bruker, 2008)'
_computing_data_collection 'APEX2 (Bruker, 2008)'
_computing_data_reduction 'SAINT (Bruker, 2008)'
_computing_molecular_graphics 'X-SEED (Barbour, 2001)'
_computing_publication_material 'publCIF (Westrip, 2009)'
_computing_structure_refinement 'SHELXL97 (Sheldrick, 2008)'
_computing_structure_solution 'SHELXS97 (Sheldrick, 2008)'
_diffrn_ambient_temperature 100(2)
_diffrn_measured_fraction_theta_full 1.000
_diffrn_measured_fraction_theta_max 1.000
_diffrn_measurement_device_type 'Bruker SMART APEX'
_diffrn_measurement_method \w
_diffrn_radiation_monochromator graphite
_diffrn_radiation_source 'fine-focus sealed tube'
_diffrn_radiation_type MoK\a
_diffrn_radiation_wavelength 0.71073
_diffrn_reflns_av_R_equivalents 0.021
_diffrn_reflns_av_sigmaI/netI 0.026
_diffrn_reflns_limit_h_max 12
_diffrn_reflns_limit_h_min -12
_diffrn_reflns_limit_k_max 13
_diffrn_reflns_limit_k_min -13
_diffrn_reflns_limit_l_max 18
_diffrn_reflns_limit_l_min -18
_diffrn_reflns_number 10547
_diffrn_reflns_theta_full 27.5
_diffrn_reflns_theta_max 27.5
_diffrn_reflns_theta_min 2.4
_diffrn_standards_decay_% 0
_diffrn_standards_interval_count 0
_diffrn_standards_interval_time 0
_diffrn_standards_number 0
_exptl_absorpt_coefficient_mu 2.121
_exptl_absorpt_correction_T_max 0.746
_exptl_absorpt_correction_T_min 0.636
_exptl_absorpt_correction_type multi-scan
_exptl_absorpt_process_details '(SADABS; Sheldrick, 1996)'
_exptl_crystal_colour Colorless
_exptl_crystal_density_diffrn 1.678
_exptl_crystal_density_method 'not measured'
_exptl_crystal_description 'Irregular block'
_exptl_crystal_F_000 760
_exptl_crystal_size_max 0.20
_exptl_crystal_size_mid 0.15
_exptl_crystal_size_min 0.10
_refine_diff_density_max 0.47
_refine_diff_density_min -0.39
_refine_ls_abs_structure_details 'Flack (1983), 1473 Friedel pairs'
_refine_ls_abs_structure_Flack 0.01(2)
_refine_ls_extinction_method none
_refine_ls_goodness_of_fit_ref 1.03
_refine_ls_hydrogen_treatment constr
_refine_ls_matrix_type full
_refine_ls_number_parameters 181
_refine_ls_number_reflns 3452
_refine_ls_number_restraints 0
_refine_ls_restrained_S_all 1.03
_refine_ls_R_factor_all 0.019
_refine_ls_R_factor_gt 0.018
_refine_ls_shift/su_max 0.001
_refine_ls_shift/su_mean 0.001
_refine_ls_structure_factor_coef Fsqd
_refine_ls_weighting_details 'calc w=1/[\s^2^(Fo^2^)+(0.0262P)^2^] where P=(Fo^2^+2Fc^2^)/3'
_refine_ls_weighting_scheme calc
_refine_ls_wR_factor_gt 0.044
_refine_ls_wR_factor_ref 0.045
_reflns_number_gt 3353
_reflns_number_total 3452
_reflns_threshold_expression I>2\s(I)
_cod_data_source_file tk2435.cif
_cod_data_source_block I
_cod_depositor_comments
;
The following automatic conversions were performed:
'_symmetry_cell_setting' value 'Orthorhombic' changed to 'orthorhombic'
according to '/home/saulius/struct/CIF-dictionaries/cif_core.dic'
dictionary named 'cif_core.dic' version 2.4.1 from
2010-06-29.

'_exptl_absorpt_correction_type' value 'Multi-scan' changed
to 'multi-scan' according to
'/home/saulius/struct/CIF-dictionaries/cif_core.dic' dictionary named
'cif_core.dic' version 2.4.1 from 2010-06-29.

Automatic conversion script
Id: cif_fix_enum 1527 2010-12-29 10:47:43Z saulius 

The following automatic conversions were performed:

'_symmetry_cell_setting' value 'Orthorhombic' changed to
'orthorhombic' according to
/home/saulius/struct/CIF-dictionaries/cif_core.dic dictionary named
'cif_core.dic' version 2.4.1 from
2010-06-29.

'_exptl_absorpt_correction_type' value 'Multi-scan'
changed to 'multi-scan' according to
/home/saulius/struct/CIF-dictionaries/cif_core.dic dictionary named
'cif_core.dic' version 2.4.1 from 2010-06-29.

Automatic conversion script
Id: cif_fix_values 1715 2011-07-08 13:25:40Z adriana 
;
_cod_database_code 2222153
_cod_database_fobs_code 2222153

loop_
_symmetry_equiv_pos_as_xyz
'x, y, z'
'-x+1/2, -y, z+1/2'
'-x, y+1/2, -z+1/2'
'x+1/2, -y+1/2, -z'

loop_
_atom_site_type_symbol
_atom_site_label
_atom_site_fract_x
_atom_site_fract_y
_atom_site_fract_z
_atom_site_U_iso_or_equiv
_atom_site_adp_type
_atom_site_calc_flag
_atom_site_refinement_flags
_atom_site_occupancy
_atom_site_disorder_assembly
_atom_site_disorder_group
I I1 0.398911(14) 1.187407(14) 0.171916(11) 0.01746(5) Uani d . 1 . .
O O1 0.05863(18) 0.21965(16) 0.45415(13) 0.0230(4) Uani d . 1 . .
C C1 0.0408(2) 0.3314(2) 0.46921(16) 0.0164(5) Uani d . 1 . .
C C2 -0.0646(3) 0.3860(2) 0.53518(19) 0.0192(6) Uani d . 1 . .
H H2A -0.0492 0.3557 0.5996 0.023 Uiso calc R 1 . .
H H2B -0.1558 0.3604 0.5155 0.023 Uiso calc R 1 . .
C C3 -0.0483(3) 0.5320(2) 0.52963(18) 0.0185(5) Uani d . 1 . .
H H3A -0.1362 0.5755 0.5333 0.022 Uiso calc R 1 . .
H H3B 0.0108 0.5641 0.5798 0.022 Uiso calc R 1 . .
C C4 0.0166(2) 0.5494(2) 0.43324(16) 0.0133(5) Uani d . 1 . .
H H4 -0.0548 0.5300 0.3864 0.016 Uiso calc R 1 . .
C C5 0.0771(2) 0.6760(2) 0.40501(15) 0.0117(4) Uani d . 1 . .
H H5 0.1566 0.6930 0.4456 0.014 Uiso calc R 1 . .
C C6 -0.0183(2) 0.7883(2) 0.41237(16) 0.0146(5) Uani d . 1 . .
H H6A -0.0606 0.7891 0.4748 0.018 Uiso calc R 1 . .
H H6B -0.0903 0.7799 0.3652 0.018 Uiso calc R 1 . .
C C7 0.0573(2) 0.9119(2) 0.39693(17) 0.0143(5) Uani d . 1 . .
H H7A 0.1071 0.9338 0.4544 0.017 Uiso calc R 1 . .
H H7B -0.0081 0.9808 0.3848 0.017 Uiso calc R 1 . .
C C8 0.1562(2) 0.9044(2) 0.31532(16) 0.0126(5) Uani d . 1 . .
C C9 0.2161(2) 1.0179(2) 0.28663(17) 0.0139(5) Uani d . 1 . .
H H9 0.1950 1.0952 0.3175 0.017 Uiso calc R 1 . .
C C10 0.3063(2) 1.0176(2) 0.21308(17) 0.0144(5) Uani d . 1 . .
C C11 0.3359(2) 0.9057(2) 0.16548(19) 0.0169(5) Uani d . 1 . .
H H11 0.3958 0.9061 0.1140 0.020 Uiso calc R 1 . .
C C12 0.2762(2) 0.7942(2) 0.19494(15) 0.0168(5) Uani d . 1 . .
H H12 0.2962 0.7176 0.1628 0.020 Uiso calc R 1 . .
C C13 0.1868(2) 0.7901(2) 0.27081(16) 0.0129(5) Uani d . 1 . .
C C14 0.1260(2) 0.6646(2) 0.30264(15) 0.0128(5) Uani d . 1 . .
H H14 0.0443 0.6503 0.2636 0.015 Uiso calc R 1 . .
C C15 0.2184(3) 0.5497(2) 0.28692(18) 0.0176(5) Uani d . 1 . .
H H15A 0.2341 0.5399 0.2192 0.021 Uiso calc R 1 . .
H H15B 0.3061 0.5670 0.3167 0.021 Uiso calc R 1 . .
C C16 0.1628(2) 0.4241(2) 0.32552(19) 0.0162(5) Uani d . 1 . .
H H16A 0.0849 0.3967 0.2876 0.019 Uiso calc R 1 . .
H H16B 0.2326 0.3574 0.3215 0.019 Uiso calc R 1 . .
C C17 0.1194(2) 0.4408(2) 0.42701(15) 0.0133(5) Uani d . 1 . .
C C18 0.2423(2) 0.4595(2) 0.49110(18) 0.0191(5) Uani d . 1 . .
H H18A 0.2991 0.5274 0.4661 0.029 Uiso calc R 1 . .
H H18B 0.2939 0.3804 0.4941 0.029 Uiso calc R 1 . .
H H18C 0.2119 0.4827 0.5538 0.029 Uiso calc R 1 . .

loop_
_atom_site_aniso_label
_atom_site_aniso_U_11
_atom_site_aniso_U_22
_atom_site_aniso_U_33
_atom_site_aniso_U_12
_atom_site_aniso_U_13
_atom_site_aniso_U_23
I1 0.01720(7) 0.01525(7) 0.01993(8) -0.00127(6) 0.00318(6) 0.00288(7)
O1 0.0296(10) 0.0126(9) 0.0269(10) -0.0016(7) 0.0042(8) -0.0013(7)
C1 0.0185(11) 0.0152(12) 0.0155(11) -0.0005(10) -0.0024(9) 0.0012(10)
C2 0.0233(13) 0.0143(12) 0.0199(13) -0.0021(10) 0.0064(10) 0.0013(10)
C3 0.0237(12) 0.0134(12) 0.0185(12) -0.0014(9) 0.0064(10) -0.0010(10)
C4 0.0161(11) 0.0123(11) 0.0115(11) -0.0015(9) 0.0001(9) -0.0008(9)
C5 0.0114(10) 0.0119(10) 0.0118(10) 0.0016(9) -0.0003(8) -0.0013(9)
C6 0.0148(11) 0.0152(12) 0.0138(11) 0.0014(9) 0.0031(9) -0.0015(9)
C7 0.0186(12) 0.0119(11) 0.0124(11) 0.0014(9) 0.0029(9) -0.0016(9)
C8 0.0114(9) 0.0138(11) 0.0125(12) 0.0017(8) -0.0034(9) 0.0005(10)
C9 0.0148(12) 0.0131(11) 0.0137(11) 0.0008(9) -0.0031(9) -0.0006(9)
C10 0.0124(10) 0.0152(11) 0.0158(11) 0.0009(9) -0.0013(9) 0.0014(9)
C11 0.0182(11) 0.0187(11) 0.0137(11) 0.0004(9) 0.0030(10) -0.0012(11)
C12 0.0221(12) 0.0153(12) 0.0131(11) 0.0011(9) 0.0023(9) -0.0023(9)
C13 0.0126(10) 0.0126(12) 0.0135(11) -0.0009(9) -0.0020(8) 0.0016(9)
C14 0.0141(11) 0.0125(11) 0.0116(11) -0.0012(8) 0.0010(8) -0.0008(8)
C15 0.0232(13) 0.0132(12) 0.0165(12) 0.0008(10) 0.0080(10) -0.0022(10)
C16 0.0210(11) 0.0095(10) 0.0181(11) -0.0012(9) 0.0067(11) -0.0038(12)
C17 0.0161(12) 0.0115(10) 0.0124(11) -0.0023(10) 0.0002(9) -0.0016(9)
C18 0.0185(11) 0.0137(11) 0.0250(13) 0.0014(9) -0.0075(10) 0.0028(11)

loop_
_atom_type_symbol
_atom_type_description
_atom_type_scat_dispersion_real
_atom_type_scat_dispersion_imag
_atom_type_scat_source
C C 0.0033 0.0016 'International Tables Vol C Tables 4.2.6.8 and 6.1.1.4'
H H 0.0000 0.0000 'International Tables Vol C Tables 4.2.6.8 and 6.1.1.4'
O O 0.0106 0.0060 'International Tables Vol C Tables 4.2.6.8 and 6.1.1.4'
I I -0.4742 1.8119 'International Tables Vol C Tables 4.2.6.8 and 6.1.1.4'

loop_
_geom_angle_atom_site_label_1
_geom_angle_atom_site_label_2
_geom_angle_atom_site_label_3
_geom_angle_site_symmetry_1
_geom_angle_site_symmetry_3
_geom_angle
_geom_angle_publ_flag
O1 C1 C2 . . 125.3(2) ?
O1 C1 C17 . . 126.2(2) ?
C2 C1 C17 . . 108.5(2) ?
C1 C2 C3 . . 105.6(2) ?
C1 C2 H2A . . 110.6 ?
C3 C2 H2A . . 110.6 ?
C1 C2 H2B . . 110.6 ?
C3 C2 H2B . . 110.6 ?
H2A C2 H2B . . 108.7 ?
C4 C3 C2 . . 102.1(2) ?
C4 C3 H3A . . 111.4 ?
C2 C3 H3A . . 111.4 ?
C4 C3 H3B . . 111.4 ?
C2 C3 H3B . . 111.4 ?
H3A C3 H3B . . 109.2 ?
C5 C4 C3 . . 120.79(19) ?
C5 C4 C17 . . 111.87(18) ?
C3 C4 C17 . . 104.08(19) ?
C5 C4 H4 . . 106.4 ?
C3 C4 H4 . . 106.4 ?
C17 C4 H4 . . 106.4 ?
C4 C5 C6 . . 114.57(18) ?
C4 C5 C14 . . 108.02(18) ?
C6 C5 C14 . . 108.79(18) ?
C4 C5 H5 . . 108.4 ?
C6 C5 H5 . . 108.4 ?
C14 C5 H5 . . 108.4 ?
C5 C6 C7 . . 110.23(18) ?
C5 C6 H6A . . 109.6 ?
C7 C6 H6A . . 109.6 ?
C5 C6 H6B . . 109.6 ?
C7 C6 H6B . . 109.6 ?
H6A C6 H6B . . 108.1 ?
C6 C7 C8 . . 112.71(19) ?
C6 C7 H7A . . 109.1 ?
C8 C7 H7A . . 109.1 ?
C6 C7 H7B . . 109.1 ?
C8 C7 H7B . . 109.1 ?
H7A C7 H7B . . 107.8 ?
C9 C8 C13 . . 120.6(2) ?
C9 C8 C7 . . 117.1(2) ?
C13 C8 C7 . . 122.3(2) ?
C10 C9 C8 . . 119.9(2) ?
C10 C9 H9 . . 120.0 ?
C8 C9 H9 . . 120.0 ?
C9 C10 C11 . . 120.9(2) ?
C9 C10 I1 . . 119.85(18) ?
C11 C10 I1 . . 119.26(18) ?
C12 C11 C10 . . 118.4(2) ?
C12 C11 H11 . . 120.8 ?
C10 C11 H11 . . 120.8 ?
C11 C12 C13 . . 122.3(2) ?
C11 C12 H12 . . 118.8 ?
C13 C12 H12 . . 118.8 ?
C8 C13 C12 . . 117.8(2) ?
C8 C13 C14 . . 121.5(2) ?
C12 C13 C14 . . 120.7(2) ?
C13 C14 C15 . . 113.55(18) ?
C13 C14 C5 . . 109.98(19) ?
C15 C14 C5 . . 112.83(19) ?
C13 C14 H14 . . 106.7 ?
C15 C14 H14 . . 106.7 ?
C5 C14 H14 . . 106.7 ?
C16 C15 C14 . . 114.06(19) ?
C16 C15 H15A . . 108.7 ?
C14 C15 H15A . . 108.7 ?
C16 C15 H15B . . 108.7 ?
C14 C15 H15B . . 108.7 ?
H15A C15 H15B . . 107.6 ?
C17 C16 C15 . . 110.27(19) ?
C17 C16 H16A . . 109.6 ?
C15 C16 H16A . . 109.6 ?
C17 C16 H16B . . 109.6 ?
C15 C16 H16B . . 109.6 ?
H16A C16 H16B . . 108.1 ?
C1 C17 C16 . . 116.02(19) ?
C1 C17 C4 . . 101.32(18) ?
C16 C17 C4 . . 109.19(19) ?
C1 C17 C18 . . 105.57(19) ?
C16 C17 C18 . . 111.01(19) ?
C4 C17 C18 . . 113.48(19) ?
C17 C18 H18A . . 109.5 ?
C17 C18 H18B . . 109.5 ?
H18A C18 H18B . . 109.5 ?
C17 C18 H18C . . 109.5 ?
H18A C18 H18C . . 109.5 ?
H18B C18 H18C . . 109.5 ?

loop_
_geom_bond_atom_site_label_1
_geom_bond_atom_site_label_2
_geom_bond_site_symmetry_2
_geom_bond_distance
_geom_bond_publ_flag
I1 C10 . 2.097(2) ?
O1 C1 . 1.209(3) ?
C1 C2 . 1.526(3) ?
C1 C17 . 1.518(3) ?
C2 C3 . 1.547(3) ?
C2 H2A . 0.9900 ?
C2 H2B . 0.9900 ?
C3 C4 . 1.538(3) ?
C3 H3A . 0.9900 ?
C3 H3B . 0.9900 ?
C4 C5 . 1.517(3) ?
C4 C17 . 1.539(3) ?
C4 H4 . 1.0000 ?
C5 C6 . 1.520(3) ?
C5 C14 . 1.553(3) ?
C5 H5 . 1.0000 ?
C6 C7 . 1.520(3) ?
C6 H6A . 0.9900 ?
C6 H6B . 0.9900 ?
C7 C8 . 1.533(3) ?
C7 H7A . 0.9900 ?
C7 H7B . 0.9900 ?
C8 C9 . 1.397(3) ?
C8 C13 . 1.396(3) ?
C9 C10 . 1.386(3) ?
C9 H9 . 0.9500 ?
C10 C11 . 1.393(3) ?
C11 C12 . 1.382(3) ?
C11 H11 . 0.9500 ?
C12 C13 . 1.407(3) ?
C12 H12 . 0.9500 ?
C13 C14 . 1.524(3) ?
C14 C15 . 1.537(3) ?
C14 H14 . 1.0000 ?
C15 C16 . 1.537(3) ?
C15 H15A . 0.9900 ?
C15 H15B . 0.9900 ?
C16 C17 . 1.529(3) ?
C16 H16A . 0.9900 ?
C16 H16B . 0.9900 ?
C17 C18 . 1.544(3) ?
C18 H18A . 0.9800 ?
C18 H18B . 0.9800 ?
C18 H18C . 0.9800 ?

loop_
_geom_torsion_atom_site_label_1
_geom_torsion_atom_site_label_2
_geom_torsion_atom_site_label_3
_geom_torsion_atom_site_label_4
_geom_torsion_site_symmetry_1
_geom_torsion_site_symmetry_2
_geom_torsion_site_symmetry_3
_geom_torsion_site_symmetry_4
_geom_torsion
_geom_torsion_publ_flag
O1 C1 C2 C3 . . . . -179.5(2) ?
C17 C1 C2 C3 . . . . 1.1(3) ?
C1 C2 C3 C4 . . . . 24.3(3) ?
C2 C3 C4 C5 . . . . -167.6(2) ?
C2 C3 C4 C17 . . . . -41.0(2) ?
C3 C4 C5 C6 . . . . -55.3(3) ?
C17 C4 C5 C6 . . . . -178.27(19) ?
C3 C4 C5 C14 . . . . -176.7(2) ?
C17 C4 C5 C14 . . . . 60.3(2) ?
C4 C5 C6 C7 . . . . 171.42(19) ?
C14 C5 C6 C7 . . . . -67.6(2) ?
C5 C6 C7 C8 . . . . 43.4(3) ?
C6 C7 C8 C9 . . . . 170.8(2) ?
C6 C7 C8 C13 . . . . -9.4(3) ?
C13 C8 C9 C10 . . . . 0.3(3) ?
C7 C8 C9 C10 . . . . -179.9(2) ?
C8 C9 C10 C11 . . . . 1.6(4) ?
C8 C9 C10 I1 . . . . -178.76(17) ?
C9 C10 C11 C12 . . . . -1.8(4) ?
I1 C10 C11 C12 . . . . 178.55(18) ?
C10 C11 C12 C13 . . . . 0.2(4) ?
C9 C8 C13 C12 . . . . -1.9(3) ?
C7 C8 C13 C12 . . . . 178.3(2) ?
C9 C8 C13 C14 . . . . 178.2(2) ?
C7 C8 C13 C14 . . . . -1.6(3) ?
C11 C12 C13 C8 . . . . 1.7(4) ?
C11 C12 C13 C14 . . . . -178.4(2) ?
C8 C13 C14 C15 . . . . -148.7(2) ?
C12 C13 C14 C15 . . . . 31.4(3) ?
C8 C13 C14 C5 . . . . -21.2(3) ?
C12 C13 C14 C5 . . . . 158.9(2) ?
C4 C5 C14 C13 . . . . 179.61(18) ?
C6 C5 C14 C13 . . . . 54.7(2) ?
C4 C5 C14 C15 . . . . -52.5(2) ?
C6 C5 C14 C15 . . . . -177.42(19) ?
C13 C14 C15 C16 . . . . 175.6(2) ?
C5 C14 C15 C16 . . . . 49.6(3) ?
C14 C15 C16 C17 . . . . -50.9(3) ?
O1 C1 C17 C16 . . . . 36.6(3) ?
C2 C1 C17 C16 . . . . -144.0(2) ?
O1 C1 C17 C4 . . . . 154.7(2) ?
C2 C1 C17 C4 . . . . -25.9(2) ?
O1 C1 C17 C18 . . . . -86.8(3) ?
C2 C1 C17 C18 . . . . 92.6(2) ?
C15 C16 C17 C1 . . . . 169.9(2) ?
C15 C16 C17 C4 . . . . 56.3(2) ?
C15 C16 C17 C18 . . . . -69.6(2) ?
C5 C4 C17 C1 . . . . 173.37(18) ?
C3 C4 C17 C1 . . . . 41.4(2) ?
C5 C4 C17 C16 . . . . -63.7(2) ?
C3 C4 C17 C16 . . . . 164.26(19) ?
C5 C4 C17 C18 . . . . 60.7(3) ?
C3 C4 C17 C18 . . . . -71.3(2) ?

loop_
_cod_related_entry_id
_cod_related_entry_database
_cod_related_entry_code
1 ChemSpider 24742214
